data_4336680
loop_
_publ_author_name
'Allen L. Chan'
'Javier Fajardo'
'James H. Wright'
'Matthew Asay'
'Vincent Lavallo'

_publ_section_title
;
 Observation of Room Temperature B-Cl Activation of the HCB11Cl11- Anion
 and Isolation of a Stable Anionic Carboranyl Phosphazide
;
_journal_name_full 'Inorganic Chemistry'
_journal_page_first 12308
_journal_page_last 12310
_journal_paper_doi 10.1021/ic402436w
_journal_volume 52
_journal_year 2013
_chemical_formula_sum 'C24 H39 B11 Cl10 Li N3 O6 S'
_chemical_formula_weight 977.99
_chemical_name_systematic
; 
 ? 
;
_space_group_IT_number 61
_symmetry_cell_setting orthorhombic
_symmetry_space_group_name_Hall '-P 2ac 2ab'
_symmetry_space_group_name_H-M 'P b c a'
_atom_sites_solution_hydrogens geom
_atom_sites_solution_primary direct
_atom_sites_solution_secondary difmap
_audit_creation_method SHELXL-97
_cell_angle_alpha 90.00
_cell_angle_beta 90.00
_cell_angle_gamma 90.00
_cell_formula_units_Z 8
_cell_length_a 17.771(2)
_cell_length_b 19.490(2)
_cell_length_c 25.163(3)
_cell_measurement_reflns_used 9114
_cell_measurement_temperature 100(2)
_cell_measurement_theta_max 30.02
_cell_measurement_theta_min 2.24
_cell_volume 8715.4(17)
_computing_cell_refinement 'Bruker SAINT'
_computing_data_collection 'Bruker APEX2'
_computing_data_reduction 'Bruker SAINT'
_computing_molecular_graphics 'Bruker SHELXTL'
_computing_publication_material 'Bruker SHELXTL'
_computing_structure_refinement 'SHELXL-97 (Sheldrick, 2008)'
_computing_structure_solution 'SHELXS-97 (Sheldrick, 2008)'
_diffrn_ambient_temperature 100(2)
_diffrn_measured_fraction_theta_full 1.000
_diffrn_measured_fraction_theta_max 1.000
_diffrn_measurement_device_type 'Bruker APEX-II CCD'
_diffrn_measurement_method '\f and \w scans'
_diffrn_radiation_monochromator graphite
_diffrn_radiation_source 'fine-focus sealed tube'
_diffrn_radiation_type MoK\a
_diffrn_radiation_wavelength 0.71073
_diffrn_reflns_av_R_equivalents 0.0675
_diffrn_reflns_av_sigmaI/netI 0.0335
_diffrn_reflns_limit_h_max 23
_diffrn_reflns_limit_h_min -23
_diffrn_reflns_limit_k_max 25
_diffrn_reflns_limit_k_min -25
_diffrn_reflns_limit_l_max 33
_diffrn_reflns_limit_l_min -33
_diffrn_reflns_number 112850
_diffrn_reflns_theta_full 28.28
_diffrn_reflns_theta_max 28.28
_diffrn_reflns_theta_min 1.75
_exptl_absorpt_coefficient_mu 0.729
_exptl_absorpt_correction_T_max 0.9624
_exptl_absorpt_correction_T_min 0.6930
_exptl_absorpt_correction_type multi-scan
_exptl_absorpt_process_details 'Bruker SADABS'
_exptl_crystal_colour colourless
_exptl_crystal_density_diffrn 1.491
_exptl_crystal_description 'needle frag'
_exptl_crystal_F_000 3968
_exptl_crystal_size_max 0.54
_exptl_crystal_size_mid 0.09
_exptl_crystal_size_min 0.05
_refine_diff_density_max 0.461
_refine_diff_density_min -0.395
_refine_diff_density_rms 0.076
_refine_ls_extinction_method none
_refine_ls_goodness_of_fit_ref 1.081
_refine_ls_hydrogen_treatment constr
_refine_ls_matrix_type full
_refine_ls_number_parameters 599
_refine_ls_number_reflns 10810
_refine_ls_number_restraints 294
_refine_ls_restrained_S_all 1.072
_refine_ls_R_factor_all 0.0702
_refine_ls_R_factor_gt 0.0349
_refine_ls_shift/su_max 0.002
_refine_ls_shift/su_mean 0.000
_refine_ls_structure_factor_coef Fsqd
_refine_ls_weighting_details 'calc w=1/[\s^2^(Fo^2^)+(0.0260P)^2^+9.8164P] where P=(Fo^2^+2Fc^2^)/3'
_refine_ls_weighting_scheme calc
_refine_ls_wR_factor_gt 0.0704
_refine_ls_wR_factor_ref 0.0876
_reflns_number_gt 7638
_reflns_number_total 10810
_reflns_threshold_expression >2sigma(I)
_cod_data_source_file ic402436w_si_002.cif
_cod_data_source_block vl6r2_0m
_cod_original_cell_volume 8715.7(18)
_cod_database_code 4336680

loop_
_symmetry_equiv_pos_as_xyz
'x, y, z'
'x+1/2, -y+1/2, -z'
'-x, y+1/2, -z+1/2'
'-x+1/2, -y, z+1/2'
'-x, -y, -z'
'-x-1/2, y-1/2, z'
'x, -y-1/2, z-1/2'
'x-1/2, y, -z-1/2'

loop_
_atom_site_label
_atom_site_type_symbol
_atom_site_fract_x
_atom_site_fract_y
_atom_site_fract_z
_atom_site_U_iso_or_equiv
_atom_site_adp_type
_atom_site_occupancy
_atom_site_symmetry_multiplicity
_atom_site_calc_flag
_atom_site_refinement_flags
_atom_site_disorder_assembly
_atom_site_disorder_group
Li1 Li 0.3664(2) 0.4225(2) 0.12705(16) 0.0267(9) Uani 1 1 d D . .
O1A O 0.47540(9) 0.42003(8) 0.13280(6) 0.0239(3) Uani 1 1 d . B .
C2A C 0.53445(13) 0.39675(13) 0.09740(9) 0.0253(5) Uani 1 1 d . . .
H2A H 0.5404 0.4288 0.0672 0.030 Uiso 1 1 calc R B .
H2B H 0.5227 0.3506 0.0833 0.030 Uiso 1 1 calc R . .
C3A C 0.60528(15) 0.39484(15) 0.13059(10) 0.0335(6) Uani 1 1 d . B .
H3A H 0.6325 0.4391 0.1290 0.040 Uiso 1 1 calc R . .
H3B H 0.6393 0.3576 0.1188 0.040 Uiso 1 1 calc R . .
C4A C 0.57497(16) 0.38116(14) 0.18643(10) 0.0337(6) Uani 1 1 d . . .
H4A H 0.5637 0.3319 0.1918 0.040 Uiso 1 1 calc R B .
H4B H 0.6107 0.3967 0.2141 0.040 Uiso 1 1 calc R . .
C5A C 0.50421(16) 0.42382(15) 0.18649(9) 0.0334(6) Uani 1 1 d . B .
H5A H 0.4672 0.4052 0.2121 0.040 Uiso 1 1 calc R . .
H5B H 0.5156 0.4719 0.1963 0.040 Uiso 1 1 calc R . .
O1B O 0.32839(10) 0.32902(9) 0.13143(7) 0.0283(4) Uani 1 1 d . A .
C2B C 0.25457(15) 0.30433(15) 0.11545(14) 0.0440(7) Uani 1 1 d D . .
H2C H 0.2381 0.3274 0.0824 0.053 Uiso 0.701(8) 1 calc PR A 1
H2D H 0.2171 0.3137 0.1436 0.053 Uiso 0.701(8) 1 calc PR A 1
H2E H 0.2499 0.3015 0.0763 0.053 Uiso 0.299(8) 1 d PR A 2
H2F H 0.2136 0.3332 0.1299 0.053 Uiso 0.299(8) 1 d PR A 2
C3B C 0.2621(2) 0.22783(18) 0.10650(16) 0.0302(11) Uani 0.701(8) 1 d PDU A 1
H3C H 0.2137 0.2035 0.1118 0.036 Uiso 0.701(8) 1 calc PR A 1
H3D H 0.2824 0.2171 0.0708 0.036 Uiso 0.701(8) 1 calc PR A 1
C4B C 0.3179(3) 0.2122(3) 0.15006(19) 0.0361(13) Uani 0.701(8) 1 d PDU A 1
H4C H 0.3424 0.1672 0.1443 0.043 Uiso 0.701(8) 1 calc PR A 1
H4D H 0.2934 0.2124 0.1854 0.043 Uiso 0.701(8) 1 calc PR A 1
C3E C 0.2558(5) 0.2315(4) 0.1428(4) 0.034(3) Uani 0.299(8) 1 d PDU A 2
H3E H 0.2487 0.2353 0.1817 0.041 Uiso 0.299(8) 1 calc PR A 2
H3F H 0.2163 0.2012 0.1280 0.041 Uiso 0.299(8) 1 calc PR A 2
C4E C 0.3332(5) 0.2053(4) 0.1295(5) 0.027(3) Uani 0.299(8) 1 d PDU A 2
H4E H 0.3388 0.1940 0.0913 0.033 Uiso 0.299(8) 1 calc PR A 2
H4F H 0.3480 0.1655 0.1516 0.033 Uiso 0.299(8) 1 calc PR A 2
C5B C 0.37448(17) 0.27080(14) 0.14495(12) 0.0386(7) Uani 1 1 d D . .
H5C H 0.4014 0.2785 0.1789 0.046 Uiso 0.701(8) 1 calc PR A 1
H5D H 0.4117 0.2612 0.1166 0.046 Uiso 0.701(8) 1 calc PR A 1
H5E H 0.3850 0.2710 0.1836 0.046 Uiso 0.299(8) 1 d PR A 2
H5F H 0.4230 0.2735 0.1258 0.046 Uiso 0.299(8) 1 d PR A 2
O1C O 0.321(2) 0.4732(13) 0.1848(9) 0.022(4) Uani 0.189(17) 1 d PDU B 1
C2C C 0.322(2) 0.5468(13) 0.1823(8) 0.047(6) Uani 0.189(17) 1 d PDU B 1
H2G H 0.2805 0.5632 0.1592 0.056 Uiso 0.189(17) 1 calc PR B 1
H2H H 0.3701 0.5633 0.1674 0.056 Uiso 0.189(17) 1 calc PR B 1
C3C C 0.312(2) 0.5726(9) 0.2370(9) 0.055(6) Uani 0.189(17) 1 d PDU B 1
H3G H 0.2790 0.6137 0.2373 0.066 Uiso 0.189(17) 1 calc PR B 1
H3H H 0.3608 0.5846 0.2531 0.066 Uiso 0.189(17) 1 calc PR B 1
C4C C 0.276(2) 0.5148(10) 0.2663(8) 0.059(6) Uani 0.189(17) 1 d PDU B 1
H4G H 0.2936 0.5131 0.3035 0.071 Uiso 0.189(17) 1 calc PR B 1
H4H H 0.2202 0.5198 0.2664 0.071 Uiso 0.189(17) 1 calc PR B 1
C5C C 0.2986(18) 0.4524(9) 0.2371(10) 0.027(5) Uani 0.189(17) 1 d PDU B 1
H5G H 0.3407 0.4295 0.2556 0.032 Uiso 0.189(17) 1 calc PR B 1
H5H H 0.2559 0.4199 0.2348 0.032 Uiso 0.189(17) 1 calc PR B 1
O1F O 0.3300(5) 0.4690(3) 0.1898(2) 0.0365(18) Uani 0.811(17) 1 d PDU B 2
C2F C 0.3385(5) 0.5416(4) 0.1991(3) 0.061(2) Uani 0.811(17) 1 d PDU B 2
H2I H 0.3114 0.5682 0.1716 0.074 Uiso 0.811(17) 1 calc PR B 2
H2J H 0.3924 0.5547 0.1981 0.074 Uiso 0.811(17) 1 calc PR B 2
C3F C 0.3062(4) 0.5556(4) 0.2525(3) 0.0499(17) Uani 0.811(17) 1 d PDU B 2
H3I H 0.2831 0.6018 0.2540 0.060 Uiso 0.811(17) 1 calc PR B 2
H3J H 0.3452 0.5521 0.2805 0.060 Uiso 0.811(17) 1 calc PR B 2
C4F C 0.2477(3) 0.5003(3) 0.25860(17) 0.0317(11) Uani 0.811(17) 1 d PDU B 2
H4I H 0.2377 0.4903 0.2965 0.038 Uiso 0.811(17) 1 calc PR B 2
H4J H 0.2000 0.5132 0.2409 0.038 Uiso 0.811(17) 1 calc PR B 2
C5F C 0.2839(3) 0.4402(3) 0.2315(2) 0.0223(11) Uani 0.811(17) 1 d PDU B 2
H5I H 0.3152 0.4139 0.2569 0.027 Uiso 0.811(17) 1 calc PR B 2
H5J H 0.2453 0.4093 0.2165 0.027 Uiso 0.811(17) 1 calc PR B 2
O1D O 0.32876(10) 0.47959(10) 0.07078(7) 0.0358(5) Uani 1 1 d . B .
C2D C 0.36358(16) 0.52210(14) 0.03117(11) 0.0339(6) Uani 1 1 d D . .
H2K H 0.4072 0.4980 0.0153 0.041 Uiso 0.609(11) 1 calc PR B 1
H2L H 0.3817 0.5653 0.0475 0.041 Uiso 0.609(11) 1 calc PR B 1
H2M H 0.3995 0.4954 0.0093 0.041 Uiso 0.391(11) 1 d PR B 2
H2N H 0.3904 0.5612 0.0477 0.041 Uiso 0.391(11) 1 d PR B 2
C3D C 0.3068(4) 0.5374(6) -0.0105(3) 0.0390(19) Uani 0.609(11) 1 d PDU B 1
H3K H 0.3065 0.5020 -0.0387 0.047 Uiso 0.609(11) 1 calc PR B 1
H3L H 0.3149 0.5831 -0.0266 0.047 Uiso 0.609(11) 1 calc PR B 1
C4D C 0.2342(4) 0.5352(4) 0.0233(3) 0.0494(19) Uani 0.609(11) 1 d PDU B 1
H4K H 0.2289 0.5766 0.0458 0.059 Uiso 0.609(11) 1 calc PR B 1
H4L H 0.1887 0.5298 0.0010 0.059 Uiso 0.609(11) 1 calc PR B 1
C5D C 0.2498(3) 0.4716(3) 0.0561(3) 0.0380(16) Uani 0.609(11) 1 d PDU B 1
H5K H 0.2172 0.4700 0.0880 0.046 Uiso 0.609(11) 1 calc PR B 1
H5L H 0.2419 0.4294 0.0350 0.046 Uiso 0.609(11) 1 calc PR B 1
C3G C 0.2980(6) 0.5454(10) -0.0006(7) 0.074(6) Uani 0.391(11) 1 d PDU B 2
H3M H 0.3082 0.5396 -0.0390 0.089 Uiso 0.391(11) 1 calc PR B 2
H3N H 0.2875 0.5945 0.0064 0.089 Uiso 0.391(11) 1 calc PR B 2
C4G C 0.2305(6) 0.5008(6) 0.0165(3) 0.043(2) Uani 0.391(11) 1 d PDU B 2
H4M H 0.1813 0.5221 0.0083 0.052 Uiso 0.391(11) 1 calc PR B 2
H4N H 0.2327 0.4535 0.0021 0.052 Uiso 0.391(11) 1 calc PR B 2
C5G C 0.2508(5) 0.5046(6) 0.0748(3) 0.039(2) Uani 0.391(11) 1 d PDU B 2
H5M H 0.2483 0.5521 0.0886 0.047 Uiso 0.391(11) 1 calc PR B 2
H5N H 0.2190 0.4742 0.0968 0.047 Uiso 0.391(11) 1 calc PR B 2
C1 C 0.08956(12) 0.72132(11) 0.83403(8) 0.0164(4) Uani 1 1 d . . .
B2 B 0.03542(14) 0.69518(12) 0.88482(9) 0.0165(5) Uani 1 1 d . . .
B3 B 0.01655(14) 0.77613(12) 0.85307(10) 0.0180(5) Uani 1 1 d . . .
B4 B 0.10567(15) 0.80835(12) 0.83097(10) 0.0181(5) Uani 1 1 d . . .
B5 B 0.17831(14) 0.74897(12) 0.85082(9) 0.0164(5) Uani 1 1 d . . .
B6 B 0.13534(13) 0.67923(12) 0.88590(9) 0.0153(4) Uani 1 1 d . . .
B7 B 0.08836(14) 0.70994(12) 0.94344(9) 0.0172(5) Uani 1 1 d . . .
B8 B 0.01544(14) 0.76974(13) 0.92311(10) 0.0183(5) Uani 1 1 d . . .
B9 B 0.06146(14) 0.84084(12) 0.88970(10) 0.0193(5) Uani 1 1 d . . .
B10 B 0.16081(14) 0.82496(12) 0.88856(10) 0.0181(5) Uani 1 1 d . . .
B11 B 0.17810(14) 0.74512(12) 0.92220(9) 0.0168(5) Uani 1 1 d . . .
B12 B 0.10489(15) 0.80066(13) 0.94543(9) 0.0182(5) Uani 1 1 d . . .
Cl1 Cl -0.06351(3) 0.78453(3) 0.81181(2) 0.02678(13) Uani 1 1 d . . .
Cl2 Cl 0.11272(3) 0.85279(3) 0.77005(2) 0.02662(13) Uani 1 1 d . . .
Cl3 Cl 0.25592(3) 0.73417(3) 0.80834(2) 0.02246(12) Uani 1 1 d . . .
Cl4 Cl 0.16894(3) 0.59470(3) 0.87773(2) 0.02038(11) Uani 1 1 d . . .
Cl5 Cl 0.08023(3) 0.65964(3) 1.00200(2) 0.02416(12) Uani 1 1 d . . .
Cl6 Cl -0.06814(3) 0.78180(3) 0.96091(2) 0.02735(13) Uani 1 1 d . . .
Cl7 Cl 0.02493(4) 0.92541(3) 0.89164(3) 0.02880(13) Uani 1 1 d . . .
Cl8 Cl 0.22710(3) 0.89344(3) 0.89008(2) 0.02615(12) Uani 1 1 d . . .
Cl9 Cl 0.26143(3) 0.73032(3) 0.95953(2) 0.02380(12) Uani 1 1 d . . .
Cl10 Cl 0.11504(4) 0.84423(3) 1.00704(2) 0.02875(13) Uani 1 1 d . . .
N1 N -0.00277(11) 0.63928(9) 0.85567(7) 0.0194(4) Uani 1 1 d . . .
N2 N 0.02124(11) 0.63313(10) 0.80364(7) 0.0218(4) Uani 1 1 d . . .
N3 N 0.07054(11) 0.67649(9) 0.78962(7) 0.0199(4) Uani 1 1 d . . .
S1 S -0.06811(3) 0.58282(3) 0.87581(2) 0.02119(12) Uani 1 1 d . . .
O1 O -0.12342(9) 0.57875(9) 0.83488(7) 0.0287(4) Uani 1 1 d . . .
O2 O -0.08595(9) 0.60690(9) 0.92784(7) 0.0276(4) Uani 1 1 d . . .
C2 C -0.02113(13) 0.50403(11) 0.87938(9) 0.0207(5) Uani 1 1 d . . .
C3 C -0.02623(14) 0.45877(12) 0.83702(10) 0.0266(5) Uani 1 1 d . . .
H3 H -0.0532 0.4709 0.8058 0.032 Uiso 1 1 calc R . .
C4 C 0.00882(14) 0.39561(13) 0.84120(10) 0.0284(5) Uani 1 1 d . . .
H4 H 0.0063 0.3643 0.8123 0.034 Uiso 1 1 calc R . .
C5 C 0.04777(13) 0.37704(12) 0.88708(10) 0.0262(5) Uani 1 1 d . . .
C6 C 0.05350(14) 0.42440(13) 0.92823(10) 0.0269(5) Uani 1 1 d . . .
H6 H 0.0813 0.4128 0.9592 0.032 Uiso 1 1 calc R . .
C7 C 0.01954(14) 0.48780(12) 0.92492(9) 0.0246(5) Uani 1 1 d . . .
H7 H 0.0238 0.5198 0.9532 0.030 Uiso 1 1 calc R . .
C8 C 0.08150(15) 0.30678(13) 0.89235(12) 0.0377(6) Uani 1 1 d . . .
H8A H 0.0689 0.2794 0.8609 0.056 Uiso 1 1 calc R . .
H8B H 0.0613 0.2843 0.9242 0.056 Uiso 1 1 calc R . .
H8C H 0.1363 0.3107 0.8954 0.056 Uiso 1 1 calc R . .

loop_
_atom_site_aniso_label
_atom_site_aniso_U_11
_atom_site_aniso_U_22
_atom_site_aniso_U_33
_atom_site_aniso_U_23
_atom_site_aniso_U_13
_atom_site_aniso_U_12
Li1 0.025(2) 0.031(2) 0.024(2) 0.0032(16) 0.0039(16) 0.0040(17)
O1A 0.0231(9) 0.0312(9) 0.0175(7) 0.0024(7) 0.0008(7) 0.0030(7)
C2A 0.0256(13) 0.0291(12) 0.0213(11) -0.0013(9) 0.0011(9) 0.0044(10)
C3A 0.0232(13) 0.0471(16) 0.0303(13) 0.0019(12) -0.0001(11) 0.0055(12)
C4A 0.0348(15) 0.0393(15) 0.0269(13) 0.0048(11) -0.0078(11) 0.0069(12)
C5A 0.0394(16) 0.0435(15) 0.0174(11) 0.0043(10) -0.0016(11) 0.0081(12)
O1B 0.0254(9) 0.0302(9) 0.0291(9) -0.0024(7) 0.0005(7) 0.0021(7)
C2B 0.0214(14) 0.0415(16) 0.069(2) -0.0026(15) 0.0002(14) 0.0061(12)
C3B 0.026(2) 0.040(2) 0.025(2) -0.0017(16) -0.0026(16) 0.0011(16)
C4B 0.042(3) 0.037(2) 0.029(3) 0.003(2) -0.009(2) 0.001(2)
C3E 0.024(5) 0.033(5) 0.046(7) 0.001(4) -0.003(4) -0.007(4)
C4E 0.032(5) 0.021(4) 0.029(6) -0.002(4) 0.000(4) 0.000(4)
C5B 0.0365(16) 0.0352(14) 0.0442(16) 0.0096(12) -0.0186(13) 0.0011(12)
O1C 0.025(8) 0.020(7) 0.020(6) 0.008(5) -0.002(5) 0.010(6)
C2C 0.086(14) 0.019(7) 0.035(9) -0.001(7) 0.023(10) 0.012(9)
C3C 0.086(14) 0.027(8) 0.051(11) -0.006(7) 0.035(11) -0.008(9)
C4C 0.098(17) 0.033(9) 0.047(10) -0.003(7) 0.039(11) -0.001(11)
C5C 0.034(11) 0.030(7) 0.017(7) 0.002(6) -0.007(7) -0.016(7)
O1F 0.051(4) 0.025(2) 0.033(2) -0.0019(18) 0.021(3) 0.006(2)
C2F 0.094(5) 0.028(2) 0.062(4) -0.002(3) 0.039(4) -0.002(3)
C3F 0.039(3) 0.044(3) 0.067(4) -0.026(3) 0.023(3) -0.012(2)
C4F 0.023(2) 0.038(2) 0.0340(19) -0.0102(16) 0.0045(15) 0.0009(16)
C5F 0.019(2) 0.031(2) 0.0174(19) 0.0007(15) 0.0006(17) 0.0018(18)
O1D 0.0191(9) 0.0564(12) 0.0318(10) 0.0214(9) 0.0008(7) 0.0035(8)
C2D 0.0326(15) 0.0315(14) 0.0377(15) 0.0094(11) 0.0054(12) -0.0044(11)
C3D 0.052(4) 0.047(4) 0.018(2) 0.008(2) 0.000(3) 0.009(3)
C4D 0.035(3) 0.049(4) 0.065(4) 0.015(3) -0.013(3) 0.015(3)
C5D 0.016(2) 0.054(4) 0.044(3) 0.018(3) -0.001(2) -0.001(3)
C3G 0.081(10) 0.072(10) 0.071(10) 0.050(9) -0.006(7) -0.006(7)
C4G 0.033(4) 0.038(5) 0.059(5) 0.003(5) -0.016(4) 0.006(4)
C5G 0.018(4) 0.049(6) 0.051(5) -0.002(4) 0.007(3) 0.008(4)
C1 0.0173(11) 0.0187(10) 0.0130(9) 0.0000(8) -0.0008(8) 0.0011(8)
B2 0.0160(12) 0.0168(11) 0.0166(11) -0.0001(9) -0.0005(9) -0.0001(9)
B3 0.0171(12) 0.0189(11) 0.0181(11) 0.0000(9) -0.0003(10) 0.0026(10)
B4 0.0196(13) 0.0178(11) 0.0168(11) 0.0012(9) -0.0011(10) 0.0000(10)
B5 0.0155(12) 0.0195(11) 0.0143(11) 0.0014(9) 0.0018(9) 0.0000(9)
B6 0.0142(11) 0.0174(11) 0.0142(10) 0.0016(9) -0.0002(9) 0.0009(9)
B7 0.0176(13) 0.0203(12) 0.0137(11) -0.0004(9) 0.0022(9) -0.0001(10)
B8 0.0169(12) 0.0188(11) 0.0190(11) -0.0021(9) 0.0010(10) 0.0014(10)
B9 0.0193(13) 0.0180(11) 0.0206(11) -0.0014(9) 0.0002(10) 0.0010(10)
B10 0.0185(12) 0.0186(11) 0.0171(11) -0.0001(9) -0.0008(10) -0.0009(9)
B11 0.0166(12) 0.0196(11) 0.0141(11) 0.0008(9) -0.0003(9) 0.0001(10)
B12 0.0203(13) 0.0185(11) 0.0159(11) -0.0046(9) 0.0015(10) -0.0010(10)
Cl1 0.0202(3) 0.0297(3) 0.0305(3) 0.0025(2) -0.0090(2) 0.0033(2)
Cl2 0.0306(3) 0.0279(3) 0.0213(3) 0.0100(2) -0.0026(2) -0.0014(2)
Cl3 0.0186(3) 0.0285(3) 0.0203(2) 0.0014(2) 0.0062(2) 0.0013(2)
Cl4 0.0222(3) 0.0177(2) 0.0212(2) -0.00004(19) 0.0011(2) 0.0045(2)
Cl5 0.0279(3) 0.0292(3) 0.0154(2) 0.0047(2) 0.0030(2) -0.0015(2)
Cl6 0.0201(3) 0.0314(3) 0.0306(3) -0.0046(2) 0.0093(2) 0.0039(2)
Cl7 0.0297(3) 0.0178(3) 0.0389(3) -0.0024(2) 0.0005(3) 0.0067(2)
Cl8 0.0257(3) 0.0215(3) 0.0313(3) 0.0001(2) -0.0019(2) -0.0075(2)
Cl9 0.0191(3) 0.0313(3) 0.0210(2) 0.0020(2) -0.0063(2) -0.0003(2)
Cl10 0.0344(3) 0.0319(3) 0.0199(3) -0.0117(2) 0.0004(2) -0.0012(3)
N1 0.0204(10) 0.0210(9) 0.0170(9) -0.0014(7) -0.0004(7) -0.0022(8)
N2 0.0231(11) 0.0241(10) 0.0180(9) -0.0028(7) -0.0029(8) 0.0013(8)
N3 0.0196(10) 0.0209(9) 0.0192(9) -0.0017(7) -0.0018(8) 0.0001(8)
S1 0.0153(3) 0.0218(3) 0.0265(3) -0.0020(2) -0.0001(2) -0.0020(2)
O1 0.0190(9) 0.0284(9) 0.0386(10) -0.0022(7) -0.0084(7) -0.0009(7)
O2 0.0215(9) 0.0312(9) 0.0300(9) -0.0055(7) 0.0084(7) -0.0037(7)
C2 0.0161(11) 0.0211(10) 0.0247(11) 0.0016(9) 0.0007(9) -0.0039(9)
C3 0.0247(13) 0.0267(12) 0.0284(12) -0.0011(10) -0.0055(10) -0.0001(10)
C4 0.0236(13) 0.0272(12) 0.0345(13) -0.0059(10) -0.0017(11) -0.0005(10)
C5 0.0164(11) 0.0249(12) 0.0372(13) 0.0062(10) 0.0019(10) -0.0011(9)
C6 0.0217(13) 0.0324(13) 0.0265(12) 0.0108(10) -0.0024(10) -0.0041(10)
C7 0.0255(13) 0.0255(12) 0.0229(11) 0.0029(9) -0.0013(10) -0.0041(10)
C8 0.0268(14) 0.0292(13) 0.0570(18) 0.0061(12) -0.0007(13) 0.0023(11)

loop_
_atom_type_symbol
_atom_type_description
_atom_type_scat_dispersion_real
_atom_type_scat_dispersion_imag
_atom_type_scat_source
C C 0.0033 0.0016 'International Tables Vol C Tables 4.2.6.8 and 6.1.1.4'
H H 0.0000 0.0000 'International Tables Vol C Tables 4.2.6.8 and 6.1.1.4'
Li Li -0.0003 0.0001 'International Tables Vol C Tables 4.2.6.8 and 6.1.1.4'
B B 0.0013 0.0007 'International Tables Vol C Tables 4.2.6.8 and 6.1.1.4'
N N 0.0061 0.0033 'International Tables Vol C Tables 4.2.6.8 and 6.1.1.4'
O O 0.0106 0.0060 'International Tables Vol C Tables 4.2.6.8 and 6.1.1.4'
S S 0.1246 0.1234 'International Tables Vol C Tables 4.2.6.8 and 6.1.1.4'
Cl Cl 0.1484 0.1585 'International Tables Vol C Tables 4.2.6.8 and 6.1.1.4'

loop_
_geom_angle_atom_site_label_1
_geom_angle_atom_site_label_2
_geom_angle_atom_site_label_3
_geom_angle
O1D Li1 O1C 96.5(10)
O1D Li1 O1F 102.3(3)
O1C Li1 O1F 6.3(13)
O1D Li1 O1A 114.6(2)
O1C Li1 O1A 111.7(12)
O1F Li1 O1A 106.5(4)
O1D Li1 O1B 117.6(2)
O1C Li1 O1B 107.0(10)
O1F Li1 O1B 106.1(3)
O1A Li1 O1B 108.6(2)
C5A O1A C2A 109.50(18)
C5A O1A Li1 114.91(19)
C2A O1A Li1 133.13(18)
O1A C2A C3A 105.74(18)
O1A C2A H2A 110.6
C3A C2A H2A 110.6
O1A C2A H2B 110.6
C3A C2A H2B 110.6
H2A C2A H2B 108.7
C2A C3A C4A 102.6(2)
C2A C3A H3A 111.2
C4A C3A H3A 111.2
C2A C3A H3B 111.2
C4A C3A H3B 111.2
H3A C3A H3B 109.2
C5A C4A C3A 101.5(2)
C5A C4A H4A 111.5
C3A C4A H4A 111.5
C5A C4A H4B 111.5
C3A C4A H4B 111.5
H4A C4A H4B 109.3
O1A C5A C4A 105.4(2)
O1A C5A H5A 110.7
C4A C5A H5A 110.7
O1A C5A H5B 110.7
C4A C5A H5B 110.7
H5A C5A H5B 108.8
C5B O1B C2B 108.5(2)
C5B O1B Li1 123.6(2)
C2B O1B Li1 127.4(2)
O1B C2B C3B 106.7(2)
O1B C2B C3E 99.5(4)
C3B C2B C3E 34.7(4)
O1B C2B H2C 110.4
C3B C2B H2C 110.4
C3E C2B H2C 141.2
O1B C2B H2D 110.4
C3B C2B H2D 110.4
C3E C2B H2D 82.2
H2C C2B H2D 108.6
O1B C2B H2E 111.7
C3B C2B H2E 78.7
C3E C2B H2E 112.6
H2C C2B H2E 33.3
H2D C2B H2E 131.7
O1B C2B H2F 112.0
C3B C2B H2F 132.8
C3E C2B H2F 111.2
H2C C2B H2F 80.4
H2D C2B H2F 30.3
H2E C2B H2F 109.6
C4B C3B C2B 98.5(3)
C4B C3B H3C 112.1
C2B C3B H3C 112.1
C4B C3B H3D 112.1
C2B C3B H3D 112.1
H3C C3B H3D 109.7
C3B C4B C5B 102.7(3)
C3B C4B H4C 111.2
C5B C4B H4C 111.2
C3B C4B H4D 111.2
C5B C4B H4D 111.2
H4C C4B H4D 109.1
C4E C3E C2B 102.8(7)
C4E C3E H3E 111.2
C2B C3E H3E 111.2
C4E C3E H3F 111.2
C2B C3E H3F 111.2
H3E C3E H3F 109.1
C3E C4E C5B 95.7(6)
C3E C4E H4E 112.6
C5B C4E H4E 112.6
C3E C4E H4F 112.6
C5B C4E H4F 112.6
H4E C4E H4F 110.1
O1B C5B C4E 109.0(4)
O1B C5B C4B 103.6(3)
C4E C5B C4B 22.7(3)
O1B C5B H5C 111.0
C4E C5B H5C 125.5
C4B C5B H5C 111.0
O1B C5B H5D 111.0
C4E C5B H5D 88.8
C4B C5B H5D 111.0
H5C C5B H5D 109.0
O1B C5B H5E 109.7
C4E C5B H5E 110.2
C4B C5B H5E 92.6
H5C C5B H5E 20.2
H5D C5B H5E 125.5
O1B C5B H5F 109.8
C4E C5B H5F 109.8
C4B C5B H5F 130.8
H5C C5B H5F 89.5
H5D C5B H5F 22.6
H5E C5B H5F 108.3
C5C O1C C2C 108.9(6)
C5C O1C Li1 131.5(17)
C2C O1C Li1 118.4(17)
O1C C2C C3C 107.4(7)
O1C C2C H2G 110.2
C3C C2C H2G 110.2
O1C C2C H2H 110.2
C3C C2C H2H 110.2
H2G C2C H2H 108.5
C2C C3C C4C 104.8(6)
C2C C3C H3G 110.8
C4C C3C H3G 110.8
C2C C3C H3H 110.8
C4C C3C H3H 110.8
H3G C3C H3H 108.9
C5C C4C C3C 104.9(6)
C5C C4C H4G 110.8
C3C C4C H4G 110.8
C5C C4C H4H 110.8
C3C C4C H4H 110.8
H4G C4C H4H 108.8
O1C C5C C4C 107.6(7)
O1C C5C H5G 110.2
C4C C5C H5G 110.2
O1C C5C H5H 110.2
C4C C5C H5H 110.2
H5G C5C H5H 108.5
C2F O1F C5F 108.9(3)
C2F O1F Li1 123.9(5)
C5F O1F Li1 127.0(5)
O1F C2F C3F 106.6(3)
O1F C2F H2I 110.4
C3F C2F H2I 110.4
O1F C2F H2J 110.4
C3F C2F H2J 110.4
H2I C2F H2J 108.6
C2F C3F C4F 103.2(3)
C2F C3F H3I 111.1
C4F C3F H3I 111.1
C2F C3F H3J 111.1
C4F C3F H3J 111.1
H3I C3F H3J 109.1
C5F C4F C3F 102.5(3)
C5F C4F H4I 111.3
C3F C4F H4I 111.3
C5F C4F H4J 111.3
C3F C4F H4J 111.3
H4I C4F H4J 109.2
O1F C5F C4F 105.7(3)
O1F C5F H5I 110.6
C4F C5F H5I 110.6
O1F C5F H5J 110.6
C4F C5F H5J 110.6
H5I C5F H5J 108.7
C2D O1D C5D 107.5(2)
C2D O1D C5G 105.1(4)
C5D O1D C5G 31.5(3)
C2D O1D Li1 134.1(2)
C5D O1D Li1 117.3(2)
C5G O1D Li1 118.0(4)
O1D C2D C3G 102.3(6)
O1D C2D C3D 108.2(4)
C3G C2D C3D 12.9(11)
O1D C2D H2K 110.1
C3G C2D H2K 122.9
C3D C2D H2K 110.1
O1D C2D H2L 110.1
C3G C2D H2L 102.6
C3D C2D H2L 110.1
H2K C2D H2L 108.4
O1D C2D H2M 111.1
C3G C2D H2M 111.6
C3D C2D H2M 98.7
H2K C2D H2M 12.2
H2L C2D H2M 117.8
O1D C2D H2N 111.1
C3G C2D H2N 111.5
C3D C2D H2N 117.9
H2K C2D H2N 99.1
H2L C2D H2N 10.0
H2M C2D H2N 109.1
C2D C3D C4D 100.0(5)
C2D C3D H3K 111.8
C4D C3D H3K 111.8
C2D C3D H3L 111.8
C4D C3D H3L 111.8
H3K C3D H3L 109.5
C5D C4D C3D 99.8(6)
C5D C4D H4K 111.8
C3D C4D H4K 111.8
C5D C4D H4L 111.8
C3D C4D H4L 111.8
H4K C4D H4L 109.5
O1D C5D C4D 103.1(5)
O1D C5D H5K 111.2
C4D C5D H5K 111.2
O1D C5D H5L 111.2
C4D C5D H5L 111.2
H5K C5D H5L 109.1
C2D C3G C4G 106.7(8)
C2D C3G H3M 110.4
C4G C3G H3M 110.4
C2D C3G H3N 110.4
C4G C3G H3N 110.4
H3M C3G H3N 108.6
C5G C4G C3G 93.3(9)
C5G C4G H4M 113.1
C3G C4G H4M 113.1
C5G C4G H4N 113.1
C3G C4G H4N 113.1
H4M C4G H4N 110.4
O1D C5G C4G 98.2(7)
O1D C5G H5M 112.1
C4G C5G H5M 112.1
O1D C5G H5N 112.1
C4G C5G H5N 112.1
H5M C5G H5N 109.8
N3 C1 B2 105.59(17)
N3 C1 B5 126.06(18)
B2 C1 B5 115.70(16)
N3 C1 B4 126.48(17)
B2 C1 B4 115.36(16)
B5 C1 B4 63.24(14)
N3 C1 B6 113.58(16)
B2 C1 B6 63.56(13)
B5 C1 B6 62.31(13)
B4 C1 B6 114.80(16)
N3 C1 B3 113.85(17)
B2 C1 B3 63.34(14)
B5 C1 B3 114.97(16)
B4 C1 B3 62.20(14)
B6 C1 B3 115.40(16)
N1 B2 C1 96.26(16)
N1 B2 B7 140.89(19)
C1 B2 B7 106.26(17)
N1 B2 B8 141.2(2)
C1 B2 B8 106.19(16)
B7 B2 B8 61.50(14)
N1 B2 B3 109.89(17)
C1 B2 B3 60.19(13)
B7 B2 B3 109.03(17)
B8 B2 B3 59.16(13)
N1 B2 B6 109.43(17)
C1 B2 B6 59.96(13)
B7 B2 B6 59.52(13)
B8 B2 B6 109.22(17)
B3 B2 B6 109.96(17)
C1 B3 B9 104.22(17)
C1 B3 B8 103.81(17)
B9 B3 B8 62.07(14)
C1 B3 Cl1 119.53(15)
B9 B3 Cl1 127.44(16)
B8 B3 Cl1 125.67(17)
C1 B3 B4 58.20(13)
B9 B3 B4 60.59(14)
B8 B3 B4 110.12(18)
Cl1 B3 B4 119.75(16)
C1 B3 B2 56.47(13)
B9 B3 B2 108.19(17)
B8 B3 B2 59.84(14)
Cl1 B3 B2 119.44(16)
B4 B3 B2 106.27(17)
C1 B4 Cl2 122.27(16)
C1 B4 B10 103.55(16)
Cl2 B4 B10 125.39(17)
C1 B4 B9 103.80(16)
Cl2 B4 B9 125.08(16)
B10 B4 B9 60.32(14)
C1 B4 B3 59.60(13)
Cl2 B4 B3 120.27(16)
B10 B4 B3 107.32(17)
B9 B4 B3 58.65(14)
C1 B4 B5 58.31(13)
Cl2 B4 B5 120.30(16)
B10 B4 B5 59.81(14)
B9 B4 B5 108.21(16)
B3 B4 B5 108.75(17)
C1 B5 Cl3 121.05(15)
C1 B5 B10 103.34(16)
Cl3 B5 B10 126.31(16)
C1 B5 B6 59.50(13)
Cl3 B5 B6 120.43(16)
B10 B5 B6 107.03(16)
C1 B5 B11 103.33(16)
Cl3 B5 B11 126.78(17)
B10 B5 B11 60.21(13)
B6 B5 B11 58.34(13)
C1 B5 B4 58.45(13)
Cl3 B5 B4 119.68(15)
B10 B5 B4 59.39(14)
B6 B5 B4 108.56(17)
B11 B5 B4 107.57(17)
C1 B6 B11 104.37(16)
C1 B6 Cl4 120.67(15)
B11 B6 Cl4 126.82(16)
C1 B6 B7 103.44(16)
B11 B6 B7 62.04(14)
Cl4 B6 B7 124.68(15)
C1 B6 B5 58.20(13)
B11 B6 B5 61.00(13)
Cl4 B6 B5 120.45(15)
B7 B6 B5 110.28(17)
C1 B6 B2 56.48(13)
B11 B6 B2 108.00(17)
Cl4 B6 B2 119.51(15)
B7 B6 B2 59.40(13)
B5 B6 B2 106.35(16)
B2 B7 B6 61.08(13)
B2 B7 Cl5 123.89(16)
B6 B7 Cl5 121.92(16)
B2 B7 B12 105.67(17)
B6 B7 B12 106.15(16)
Cl5 B7 B12 122.32(15)
B2 B7 B8 59.42(13)
B6 B7 B8 108.79(16)
Cl5 B7 B8 122.01(16)
B12 B7 B8 59.47(14)
B2 B7 B11 106.39(16)
B6 B7 B11 58.28(13)
Cl5 B7 B11 121.60(16)
B12 B7 B11 59.48(14)
B8 B7 B11 107.53(17)
B3 B8 B2 61.00(14)
B3 B8 Cl6 122.22(17)
B2 B8 Cl6 124.32(16)
B3 B8 B12 106.22(18)
B2 B8 B12 105.52(17)
Cl6 B8 B12 121.94(16)
B3 B8 B9 58.62(14)
B2 B8 B9 106.42(17)
Cl6 B8 B9 121.52(16)
B12 B8 B9 59.23(14)
B3 B8 B7 108.56(17)
B2 B8 B7 59.08(13)
Cl6 B8 B7 121.99(16)
B12 B8 B7 59.61(14)
B9 B8 B7 107.39(17)
B3 B9 Cl7 121.10(17)
B3 B9 B12 107.13(17)
Cl7 B9 B12 123.07(16)
B3 B9 B4 60.76(14)
Cl7 B9 B4 120.84(16)
B12 B9 B4 107.71(17)
B3 B9 B10 108.40(17)
Cl7 B9 B10 121.45(16)
B12 B9 B10 60.67(14)
B4 B9 B10 59.56(14)
B3 B9 B8 59.31(14)
Cl7 B9 B8 122.15(16)
B12 B9 B8 59.68(14)
B4 B9 B8 108.07(17)
B10 B9 B8 108.62(17)
B4 B10 Cl8 121.21(16)
B4 B10 B5 60.80(14)
Cl8 B10 B5 121.18(16)
B4 B10 B9 60.13(14)
Cl8 B10 B9 121.45(16)
B5 B10 B9 108.84(17)
B4 B10 B11 108.67(17)
Cl8 B10 B11 121.72(16)
B5 B10 B11 60.20(13)
B9 B10 B11 108.07(17)
B4 B10 B12 107.14(17)
Cl8 B10 B12 122.95(16)
B5 B10 B12 107.43(16)
B9 B10 B12 59.37(14)
B11 B10 B12 59.60(14)
B6 B11 Cl9 121.24(16)
B6 B11 B12 107.37(17)
Cl9 B11 B12 122.07(16)
B6 B11 B5 60.66(13)
Cl9 B11 B5 122.22(16)
B12 B11 B5 107.61(17)
B6 B11 B10 108.39(16)
Cl9 B11 B10 122.12(16)
B12 B11 B10 60.42(14)
B5 B11 B10 59.60(13)
B6 B11 B7 59.68(13)
Cl9 B11 B7 120.98(15)
B12 B11 B7 59.61(14)
B5 B11 B7 108.16(17)
B10 B11 B7 108.37(17)
Cl10 B12 B9 121.37(16)
Cl10 B12 B8 121.65(16)
B9 B12 B8 61.09(14)
Cl10 B12 B11 120.00(16)
B9 B12 B11 108.87(16)
B8 B12 B11 109.83(16)
Cl10 B12 B7 120.82(16)
B9 B12 B7 109.90(17)
B8 B12 B7 60.91(14)
B11 B12 B7 60.91(14)
Cl10 B12 B10 120.68(16)
B9 B12 B10 59.96(14)
B8 B12 B10 109.17(17)
B11 B12 B10 59.99(14)
B7 B12 B10 109.07(16)
N2 N1 B2 113.08(18)
N2 N1 S1 116.28(14)
B2 N1 S1 130.63(15)
N3 N2 N1 114.78(18)
N2 N3 C1 110.27(17)
O1 S1 O2 121.88(11)
O1 S1 N1 107.17(10)
O2 S1 N1 102.42(10)
O1 S1 C2 108.48(10)
O2 S1 C2 110.34(11)
N1 S1 C2 105.12(10)
C3 C2 C7 121.5(2)
C3 C2 S1 119.18(18)
C7 C2 S1 119.31(18)
C4 C3 C2 118.6(2)
C4 C3 H3 120.7
C2 C3 H3 120.7
C3 C4 C5 121.2(2)
C3 C4 H4 119.4
C5 C4 H4 119.4
C6 C5 C4 118.7(2)
C6 C5 C8 120.7(2)
C4 C5 C8 120.6(2)
C7 C6 C5 121.2(2)
C7 C6 H6 119.4
C5 C6 H6 119.4
C6 C7 C2 118.8(2)
C6 C7 H7 120.6
C2 C7 H7 120.6
C5 C8 H8A 109.5
C5 C8 H8B 109.5
H8A C8 H8B 109.5
C5 C8 H8C 109.5
H8A C8 H8C 109.5
H8B C8 H8C 109.5

loop_
_geom_bond_atom_site_label_1
_geom_bond_atom_site_label_2
_geom_bond_distance
Li1 O1D 1.921(4)
Li1 O1C 1.930(9)
Li1 O1F 1.934(5)
Li1 O1A 1.943(5)
Li1 O1B 1.946(5)
O1A C5A 1.447(3)
O1A C2A 1.449(3)
C2A C3A 1.511(3)
C2A H2A 0.9900
C2A H2B 0.9900
C3A C4A 1.528(4)
C3A H3A 0.9900
C3A H3B 0.9900
C4A C5A 1.508(4)
C4A H4A 0.9900
C4A H4B 0.9900
C5A H5A 0.9900
C5A H5B 0.9900
O1B C5B 1.440(3)
O1B C2B 1.454(3)
C2B C3B 1.514(5)
C2B C3E 1.577(7)
C2B H2C 0.9900
C2B H2D 0.9900
C2B H2E 0.9902
C2B H2F 0.9899
C3B C4B 1.510(5)
C3B H3C 0.9900
C3B H3D 0.9900
C4B C5B 1.527(5)
C4B H4C 0.9900
C4B H4D 0.9900
C3E C4E 1.505(8)
C3E H3E 0.9900
C3E H3F 0.9900
C4E C5B 1.524(8)
C4E H4E 0.9900
C4E H4F 0.9900
C5B H5C 0.9900
C5B H5D 0.9900
C5B H5E 0.9900
C5B H5F 0.9900
O1C C5C 1.435(8)
O1C C2C 1.436(8)
C2C C3C 1.478(8)
C2C H2G 0.9900
C2C H2H 0.9900
C3C C4C 1.492(10)
C3C H3G 0.9900
C3C H3H 0.9900
C4C C5C 1.479(8)
C4C H4G 0.9900
C4C H4H 0.9900
C5C H5G 0.9900
C5C H5H 0.9900
O1F C2F 1.443(4)
O1F C5F 1.444(4)
C2F C3F 1.486(5)
C2F H2I 0.9900
C2F H2J 0.9900
C3F C4F 1.506(5)
C3F H3I 0.9900
C3F H3J 0.9900
C4F C5F 1.499(4)
C4F H4I 0.9900
C4F H4J 0.9900
C5F H5I 0.9900
C5F H5J 0.9900
O1D C2D 1.436(3)
O1D C5D 1.459(6)
O1D C5G 1.473(8)
C2D C3G 1.484(8)
C2D C3D 1.485(6)
C2D H2K 0.9900
C2D H2L 0.9900
C2D H2M 0.9899
C2D H2N 0.9900
C3D C4D 1.546(7)
C3D H3K 0.9900
C3D H3L 0.9900
C4D C5D 1.516(6)
C4D H4K 0.9900
C4D H4L 0.9900
C5D H5K 0.9900
C5D H5L 0.9900
C3G C4G 1.543(9)
C3G H3M 0.9900
C3G H3N 0.9900
C4G C5G 1.512(8)
C4G H4M 0.9900
C4G H4N 0.9900
C5G H5M 0.9900
C5G H5N 0.9900
C1 N3 1.458(3)
C1 B2 1.679(3)
C1 B5 1.719(3)
C1 B4 1.722(3)
C1 B6 1.743(3)
C1 B3 1.748(3)
B2 N1 1.478(3)
B2 B7 1.773(3)
B2 B8 1.779(3)
B2 B3 1.800(3)
B2 B6 1.803(3)
B3 B9 1.754(4)
B3 B8 1.767(3)
B3 Cl1 1.769(3)
B3 B4 1.792(4)
B4 Cl2 1.765(2)
B4 B10 1.779(3)
B4 B9 1.789(4)
B4 B5 1.804(3)
B5 Cl3 1.769(2)
B5 B10 1.787(3)
B5 B6 1.791(3)
B5 B11 1.798(3)
B6 B11 1.749(3)
B6 Cl4 1.764(2)
B6 B7 1.775(3)
B7 Cl5 1.776(2)
B7 B12 1.793(3)
B7 B8 1.816(4)
B7 B11 1.816(4)
B8 Cl6 1.779(3)
B8 B12 1.790(4)
B8 B9 1.815(4)
B9 Cl7 1.772(2)
B9 B12 1.782(4)
B9 B10 1.793(4)
B10 Cl8 1.781(3)
B10 B11 1.798(3)
B10 B12 1.805(3)
B11 Cl9 1.777(2)
B11 B12 1.791(4)
B12 Cl10 1.777(2)
N1 N2 1.382(2)
N1 S1 1.6781(19)
N2 N3 1.267(3)
S1 O1 1.4260(17)
S1 O2 1.4264(17)
S1 C2 1.750(2)
C2 C3 1.387(3)
C2 C7 1.391(3)
C3 C4 1.384(3)
C3 H3 0.9500
C4 C5 1.394(3)
C4 H4 0.9500
C5 C6 1.391(3)
C5 C8 1.501(3)
C6 C7 1.378(3)
C6 H6 0.9500
C7 H7 0.9500
C8 H8A 0.9800
C8 H8B 0.9800
C8 H8C 0.9800

loop_
_geom_torsion_atom_site_label_1
_geom_torsion_atom_site_label_2
_geom_torsion_atom_site_label_3
_geom_torsion_atom_site_label_4
_geom_torsion
O1D Li1 O1A C5A 137.3(2)
O1C Li1 O1A C5A 28.9(10)
O1F Li1 O1A C5A 25.0(4)
O1B Li1 O1A C5A -88.9(2)
O1D Li1 O1A C2A -62.7(3)
O1C Li1 O1A C2A -171.2(10)
O1F Li1 O1A C2A -175.1(3)
O1B Li1 O1A C2A 71.0(3)
C5A O1A C2A C3A -7.2(3)
Li1 O1A C2A C3A -167.9(2)
O1A C2A C3A C4A 28.5(3)
C2A C3A C4A C5A -38.2(3)
C2A O1A C5A C4A -17.6(3)
Li1 O1A C5A C4A 147.0(2)
C3A C4A C5A O1A 34.6(3)
O1D Li1 O1B C5B 140.8(2)
O1C Li1 O1B C5B -112.0(12)
O1F Li1 O1B C5B -105.5(4)
O1A Li1 O1B C5B 8.6(3)
O1D Li1 O1B C2B -30.4(4)
O1C Li1 O1B C2B 76.8(12)
O1F Li1 O1B C2B 83.3(4)
O1A Li1 O1B C2B -162.5(2)
C5B O1B C2B C3B -13.7(3)
Li1 O1B C2B C3B 158.6(3)
C5B O1B C2B C3E 21.2(5)
Li1 O1B C2B C3E -166.6(4)
O1B C2B C3B C4B 35.6(4)
C3E C2B C3B C4B -46.8(6)
C2B C3B C4B C5B -43.5(5)
O1B C2B C3E C4E -44.4(8)
C3B C2B C3E C4E 61.3(7)
C2B C3E C4E C5B 47.3(9)
C2B O1B C5B C4E 8.6(5)
Li1 O1B C5B C4E -164.0(5)
C2B O1B C5B C4B -14.4(3)
Li1 O1B C5B C4B 173.0(3)
C3E C4E C5B O1B -35.4(9)
C3E C4E C5B C4B 44.2(10)
C3B C4B C5B O1B 37.1(5)
C3B C4B C5B C4E -69.8(13)
O1D Li1 O1C C5C 153(3)
O1F Li1 O1C C5C -50(9)
O1A Li1 O1C C5C -87(4)
O1B Li1 O1C C5C 32(4)
O1D Li1 O1C C2C -41(3)
O1F Li1 O1C C2C 116(13)
O1A Li1 O1C C2C 79(3)
O1B Li1 O1C C2C -162(2)
C5C O1C C2C C3C 10(3)
Li1 O1C C2C C3C -159(3)
O1C C2C C3C C4C -22(3)
C2C C3C C4C C5C 25(3)
C2C O1C C5C C4C 6(3)
Li1 O1C C5C C4C 174(3)
C3C C4C C5C O1C -20(3)
O1D Li1 O1F C2F -49.0(8)
O1C Li1 O1F C2F -73(11)
O1A Li1 O1F C2F 71.6(8)
O1B Li1 O1F C2F -172.8(7)
O1D Li1 O1F C5F 123.8(8)
O1C Li1 O1F C5F 100(12)
O1A Li1 O1F C5F -115.6(8)
O1B Li1 O1F C5F 0.0(9)
C5F O1F C2F C3F 8.6(8)
Li1 O1F C2F C3F -177.4(7)
O1F C2F C3F C4F -28.1(7)
C2F C3F C4F C5F 36.0(5)
C2F O1F C5F C4F 14.6(8)
Li1 O1F C5F C4F -159.1(7)
C3F C4F C5F O1F -31.4(6)
O1C Li1 O1D C2D 117.2(12)
O1F Li1 O1D C2D 114.6(4)
O1A Li1 O1D C2D -0.3(4)
O1B Li1 O1D C2D -129.7(3)
O1C Li1 O1D C5D -76.5(12)
O1F Li1 O1D C5D -79.1(5)
O1A Li1 O1D C5D 166.0(4)
O1B Li1 O1D C5D 36.6(5)
O1C Li1 O1D C5G -40.8(13)
O1F Li1 O1D C5G -43.4(6)
O1A Li1 O1D C5G -158.3(5)
O1B Li1 O1D C5G 72.3(6)
C5D O1D C2D C3G 8.4(10)
C5G O1D C2D C3G -24.4(10)
Li1 O1D C2D C3G 175.6(10)
C5D O1D C2D C3D -3.4(6)
C5G O1D C2D C3D -36.2(6)
Li1 O1D C2D C3D 163.8(5)
O1D C2D C3D C4D 29.9(8)
C3G C2D C3D C4D -34(4)
C2D C3D C4D C5D -43.6(9)
C2D O1D C5D C4D -25.4(7)
C5G O1D C5D C4D 65.2(8)
Li1 O1D C5D C4D 164.9(5)
C3D C4D C5D O1D 42.7(9)
O1D C2D C3G C4G -12.2(16)
C3D C2D C3G C4G 107(5)
C2D C3G C4G C5G 42.0(17)
C2D O1D C5G C4G 52.7(9)
C5D O1D C5G C4G -46.2(7)
Li1 O1D C5G C4G -143.5(6)
C3G C4G C5G O1D -54.6(13)
N3 C1 B2 N1 0.1(2)
B5 C1 B2 N1 -144.22(17)
B4 C1 B2 N1 144.73(17)
B6 C1 B2 N1 -108.85(17)
B3 C1 B2 N1 109.36(17)
N3 C1 B2 B7 147.80(17)
B5 C1 B2 B7 3.5(2)
B4 C1 B2 B7 -67.6(2)
B6 C1 B2 B7 38.83(15)
B3 C1 B2 B7 -102.96(18)
N3 C1 B2 B8 -147.85(17)
B5 C1 B2 B8 67.8(2)
B4 C1 B2 B8 -3.2(2)
B6 C1 B2 B8 103.19(18)
B3 C1 B2 B8 -38.61(16)
N3 C1 B2 B3 -109.24(18)
B5 C1 B2 B3 106.42(19)
B4 C1 B2 B3 35.37(17)
B6 C1 B2 B3 141.79(17)
N3 C1 B2 B6 108.96(18)
B5 C1 B2 B6 -35.37(17)
B4 C1 B2 B6 -106.42(19)
B3 C1 B2 B6 -141.79(17)
N3 C1 B3 B9 -161.25(17)
B2 C1 B3 B9 102.61(18)
B5 C1 B3 B9 -4.9(2)
B4 C1 B3 B9 -41.13(16)
B6 C1 B3 B9 64.8(2)
N3 C1 B3 B8 134.55(18)
B2 C1 B3 B8 38.42(16)
B5 C1 B3 B8 -69.1(2)
B4 C1 B3 B8 -105.33(18)
B6 C1 B3 B8 0.6(2)
N3 C1 B3 Cl1 -11.5(2)
B2 C1 B3 Cl1 -107.60(19)
B5 C1 B3 Cl1 144.85(16)
B4 C1 B3 Cl1 108.65(19)
B6 C1 B3 Cl1 -145.41(16)
N3 C1 B3 B4 -120.12(19)
B2 C1 B3 B4 143.75(17)
B5 C1 B3 B4 36.20(16)
B6 C1 B3 B4 105.93(19)
N3 C1 B3 B2 96.14(19)
B5 C1 B3 B2 -107.55(18)
B4 C1 B3 B2 -143.75(17)
B6 C1 B3 B2 -37.81(17)
N1 B2 B3 C1 -85.78(18)
B7 B2 B3 C1 98.27(18)
B8 B2 B3 C1 135.74(18)
B6 B2 B3 C1 34.73(15)
N1 B2 B3 B9 178.91(18)
C1 B2 B3 B9 -95.31(18)
B7 B2 B3 B9 3.0(2)
B8 B2 B3 B9 40.44(17)
B6 B2 B3 B9 -60.6(2)
N1 B2 B3 B8 138.5(2)
C1 B2 B3 B8 -135.74(18)
B7 B2 B3 B8 -37.47(17)
B6 B2 B3 B8 -101.01(19)
N1 B2 B3 Cl1 22.0(2)
C1 B2 B3 Cl1 107.75(18)
B7 B2 B3 Cl1 -153.98(16)
B8 B2 B3 Cl1 -116.5(2)
B6 B2 B3 Cl1 142.48(16)
N1 B2 B3 B4 -117.35(19)
C1 B2 B3 B4 -31.57(15)
B7 B2 B3 B4 66.7(2)
B8 B2 B3 B4 104.17(18)
B6 B2 B3 B4 3.2(2)
N3 C1 B4 Cl2 -8.4(3)
B2 C1 B4 Cl2 -144.49(17)
B5 C1 B4 Cl2 108.1(2)
B6 C1 B4 Cl2 144.41(17)
B3 C1 B4 Cl2 -108.7(2)
N3 C1 B4 B10 -157.4(2)
B2 C1 B4 B10 66.5(2)
B5 C1 B4 B10 -40.82(15)
B6 C1 B4 B10 -4.6(2)
B3 C1 B4 B10 102.34(18)
N3 C1 B4 B9 140.4(2)
B2 C1 B4 B9 4.3(2)
B5 C1 B4 B9 -103.09(17)
B6 C1 B4 B9 -66.8(2)
B3 C1 B4 B9 40.07(16)
N3 C1 B4 B3 100.3(2)
B2 C1 B4 B3 -35.79(17)
B5 C1 B4 B3 -143.16(16)
B6 C1 B4 B3 -106.89(18)
N3 C1 B4 B5 -116.6(2)
B2 C1 B4 B5 107.37(19)
B6 C1 B4 B5 36.26(16)
B3 C1 B4 B5 143.16(16)
B9 B3 B4 C1 132.95(17)
B8 B3 B4 C1 94.12(18)
Cl1 B3 B4 C1 -108.27(18)
B2 B3 B4 C1 30.90(15)
C1 B3 B4 Cl2 111.99(19)
B9 B3 B4 Cl2 -115.1(2)
B8 B3 B4 Cl2 -153.89(16)
Cl1 B3 B4 Cl2 3.7(3)
B2 B3 B4 Cl2 142.88(16)
C1 B3 B4 B10 -95.83(17)
B9 B3 B4 B10 37.11(16)
B8 B3 B4 B10 -1.7(2)
Cl1 B3 B4 B10 155.90(16)
B2 B3 B4 B10 -64.9(2)
C1 B3 B4 B9 -132.95(17)
B8 B3 B4 B9 -38.82(17)
Cl1 B3 B4 B9 118.79(19)
B2 B3 B4 B9 -102.05(18)
C1 B3 B4 B5 -32.60(15)
B9 B3 B4 B5 100.34(18)
B8 B3 B4 B5 61.5(2)
Cl1 B3 B4 B5 -140.87(16)
B2 B3 B4 B5 -1.7(2)
N3 C1 B5 Cl3 9.2(3)
B2 C1 B5 Cl3 145.19(16)
B4 C1 B5 Cl3 -107.97(19)
B6 C1 B5 Cl3 109.36(19)
B3 C1 B5 Cl3 -143.78(16)
N3 C1 B5 B10 157.73(19)
B2 C1 B5 B10 -66.3(2)
B4 C1 B5 B10 40.57(15)
B6 C1 B5 B10 -102.10(17)
B3 C1 B5 B10 4.8(2)
N3 C1 B5 B6 -100.2(2)
B2 C1 B5 B6 35.83(17)
B4 C1 B5 B6 142.67(17)
B3 C1 B5 B6 106.86(18)
N3 C1 B5 B11 -140.21(19)
B2 C1 B5 B11 -4.2(2)
B4 C1 B5 B11 102.63(17)
B6 C1 B5 B11 -40.04(15)
B3 C1 B5 B11 66.8(2)
N3 C1 B5 B4 117.2(2)
B2 C1 B5 B4 -106.84(19)
B6 C1 B5 B4 -142.67(17)
B3 C1 B5 B4 -35.81(16)
Cl2 B4 B5 C1 -111.47(19)
B10 B4 B5 C1 132.67(17)
B9 B4 B5 C1 95.28(18)
B3 B4 B5 C1 33.10(15)
C1 B4 B5 Cl3 110.28(18)
Cl2 B4 B5 Cl3 -1.2(3)
B10 B4 B5 Cl3 -117.04(19)
B9 B4 B5 Cl3 -154.44(16)
B3 B4 B5 Cl3 143.39(16)
C1 B4 B5 B10 -132.67(17)
Cl2 B4 B5 B10 115.9(2)
B9 B4 B5 B10 -37.39(16)
B3 B4 B5 B10 -99.57(18)
C1 B4 B5 B6 -33.45(15)
Cl2 B4 B5 B6 -144.92(16)
B10 B4 B5 B6 99.23(18)
B9 B4 B5 B6 61.8(2)
B3 B4 B5 B6 -0.3(2)
C1 B4 B5 B11 -95.13(18)
Cl2 B4 B5 B11 153.40(16)
B10 B4 B5 B11 37.55(16)
B9 B4 B5 B11 0.2(2)
B3 B4 B5 B11 -62.0(2)
N3 C1 B6 B11 161.36(17)
B2 C1 B6 B11 -102.30(17)
B5 C1 B6 B11 41.61(16)
B4 C1 B6 B11 5.0(2)
B3 C1 B6 B11 -64.6(2)
N3 C1 B6 Cl4 10.8(3)
B2 C1 B6 Cl4 107.10(18)
B5 C1 B6 Cl4 -108.99(19)
B4 C1 B6 Cl4 -145.61(16)
B3 C1 B6 Cl4 144.83(16)
N3 C1 B6 B7 -134.52(18)
B2 C1 B6 B7 -38.18(15)
B5 C1 B6 B7 105.73(17)
B4 C1 B6 B7 69.1(2)
B3 C1 B6 B7 -0.4(2)
N3 C1 B6 B5 119.8(2)
B2 C1 B6 B5 -143.91(17)
B4 C1 B6 B5 -36.62(17)
B3 C1 B6 B5 -106.18(19)
N3 C1 B6 B2 -96.34(19)
B5 C1 B6 B2 143.91(17)
B4 C1 B6 B2 107.29(19)
B3 C1 B6 B2 37.73(17)
Cl3 B5 B6 C1 -110.37(18)
B10 B5 B6 C1 95.72(17)
B11 B5 B6 C1 132.66(17)
B4 B5 B6 C1 33.03(15)
C1 B5 B6 B11 -132.66(17)
Cl3 B5 B6 B11 117.0(2)
B10 B5 B6 B11 -36.94(16)
B4 B5 B6 B11 -99.62(18)
C1 B5 B6 Cl4 109.37(18)
Cl3 B5 B6 Cl4 -1.0(3)
B10 B5 B6 Cl4 -154.91(16)
B11 B5 B6 Cl4 -117.97(19)
B4 B5 B6 Cl4 142.40(16)
C1 B5 B6 B7 -93.58(18)
Cl3 B5 B6 B7 156.04(16)
B10 B5 B6 B7 2.1(2)
B11 B5 B6 B7 39.08(17)
B4 B5 B6 B7 -60.5(2)
C1 B5 B6 B2 -30.79(15)
Cl3 B5 B6 B2 -141.16(16)
B10 B5 B6 B2 64.9(2)
B11 B5 B6 B2 101.87(18)
B4 B5 B6 B2 2.2(2)
N1 B2 B6 C1 85.97(18)
B7 B2 B6 C1 -135.70(17)
B8 B2 B6 C1 -98.01(18)
B3 B2 B6 C1 -34.82(15)
N1 B2 B6 B11 -178.43(17)
C1 B2 B6 B11 95.61(17)
B7 B2 B6 B11 -40.09(16)
B8 B2 B6 B11 -2.4(2)
B3 B2 B6 B11 60.8(2)
N1 B2 B6 Cl4 -23.2(2)
C1 B2 B6 Cl4 -109.16(18)
B7 B2 B6 Cl4 115.15(18)
B8 B2 B6 Cl4 152.83(15)
B3 B2 B6 Cl4 -143.98(16)
N1 B2 B6 B7 -138.3(2)
C1 B2 B6 B7 135.70(17)
B8 B2 B6 B7 37.68(16)
B3 B2 B6 B7 100.88(18)
N1 B2 B6 B5 117.42(18)
C1 B2 B6 B5 31.45(15)
B7 B2 B6 B5 -104.25(18)
B8 B2 B6 B5 -66.6(2)
B3 B2 B6 B5 -3.4(2)
N1 B2 B7 B6 83.6(3)
C1 B2 B7 B6 -39.04(15)
B8 B2 B7 B6 -138.95(17)
B3 B2 B7 B6 -102.48(18)
N1 B2 B7 Cl5 -27.3(4)
C1 B2 B7 Cl5 -149.93(17)
B8 B2 B7 Cl5 110.2(2)
B3 B2 B7 Cl5 146.63(17)
B6 B2 B7 Cl5 -110.9(2)
N1 B2 B7 B12 -176.4(3)
C1 B2 B7 B12 61.0(2)
B8 B2 B7 B12 -38.87(16)
B3 B2 B7 B12 -2.4(2)
B6 B2 B7 B12 100.08(18)
N1 B2 B7 B8 -137.5(3)
C1 B2 B7 B8 99.90(17)
B3 B2 B7 B8 36.47(16)
B6 B2 B7 B8 138.95(17)
N1 B2 B7 B11 121.5(3)
C1 B2 B7 B11 -1.1(2)
B8 B2 B7 B11 -101.01(18)
B3 B2 B7 B11 -64.5(2)
B6 B2 B7 B11 37.94(15)
C1 B6 B7 B2 36.78(15)
B11 B6 B7 B2 136.10(17)
Cl4 B6 B7 B2 -106.7(2)
B5 B6 B7 B2 97.48(18)
C1 B6 B7 Cl5 150.76(16)
B11 B6 B7 Cl5 -109.9(2)
Cl4 B6 B7 Cl5 7.3(3)
B5 B6 B7 Cl5 -148.54(16)
B2 B6 B7 Cl5 114.0(2)
C1 B6 B7 B12 -62.5(2)
B11 B6 B7 B12 36.82(16)
Cl4 B6 B7 B12 154.07(17)
B5 B6 B7 B12 -1.8(2)
B2 B6 B7 B12 -99.28(18)
C1 B6 B7 B8 0.1(2)
B11 B6 B7 B8 99.43(18)
Cl4 B6 B7 B8 -143.33(17)
B5 B6 B7 B8 60.8(2)
B2 B6 B7 B8 -36.67(16)
C1 B6 B7 B11 -99.32(17)
Cl4 B6 B7 B11 117.2(2)
B5 B6 B7 B11 -38.62(16)
B2 B6 B7 B11 -136.10(17)
C1 B3 B8 B2 -36.80(15)
B9 B3 B8 B2 -135.78(18)
Cl1 B3 B8 B2 106.4(2)
B4 B3 B8 B2 -97.60(18)
C1 B3 B8 Cl6 -151.18(16)
B9 B3 B8 Cl6 109.8(2)
Cl1 B3 B8 Cl6 -8.0(3)
B4 B3 B8 Cl6 148.02(17)
B2 B3 B8 Cl6 -114.4(2)
C1 B3 B8 B12 62.3(2)
B9 B3 B8 B12 -36.73(16)
Cl1 B3 B8 B12 -154.53(17)
B4 B3 B8 B12 1.5(2)
B2 B3 B8 B12 99.05(18)
C1 B3 B8 B9 98.98(18)
Cl1 B3 B8 B9 -117.8(2)
B4 B3 B8 B9 38.18(16)
B2 B3 B8 B9 135.78(18)
C1 B3 B8 B7 -0.5(2)
B9 B3 B8 B7 -99.47(19)
Cl1 B3 B8 B7 142.73(17)
B4 B3 B8 B7 -61.3(2)
B2 B3 B8 B7 36.31(16)
N1 B2 B8 B3 -83.7(3)
C1 B2 B8 B3 39.09(16)
B7 B2 B8 B3 139.12(18)
B6 B2 B8 B3 102.29(18)
N1 B2 B8 Cl6 27.4(4)
C1 B2 B8 Cl6 150.17(17)
B7 B2 B8 Cl6 -109.8(2)
B3 B2 B8 Cl6 111.1(2)
B6 B2 B8 Cl6 -146.63(17)
N1 B2 B8 B12 176.1(3)
C1 B2 B8 B12 -61.1(2)
B7 B2 B8 B12 38.90(16)
B3 B2 B8 B12 -100.23(18)
B6 B2 B8 B12 2.1(2)
N1 B2 B8 B9 -122.1(3)
C1 B2 B8 B9 0.7(2)
B7 B2 B8 B9 100.76(18)
B3 B2 B8 B9 -38.37(16)
B6 B2 B8 B9 63.9(2)
N1 B2 B8 B7 137.2(3)
C1 B2 B8 B7 -100.03(18)
B3 B2 B8 B7 -139.12(18)
B6 B2 B8 B7 -36.83(16)
B2 B7 B8 B3 -37.14(17)
B6 B7 B8 B3 0.3(2)
Cl5 B7 B8 B3 -150.37(17)
B12 B7 B8 B3 98.32(19)
B11 B7 B8 B3 61.9(2)
B6 B7 B8 B2 37.39(16)
Cl5 B7 B8 B2 -113.2(2)
B12 B7 B8 B2 135.46(17)
B11 B7 B8 B2 99.04(17)
B2 B7 B8 Cl6 113.6(2)
B6 B7 B8 Cl6 151.02(16)
Cl5 B7 B8 Cl6 0.4(3)
B12 B7 B8 Cl6 -110.91(19)
B11 B7 B8 Cl6 -147.33(16)
B2 B7 B8 B12 -135.46(17)
B6 B7 B8 B12 -98.07(18)
Cl5 B7 B8 B12 111.31(19)
B11 B7 B8 B12 -36.42(15)
B2 B7 B8 B9 -99.08(18)
B6 B7 B8 B9 -61.7(2)
Cl5 B7 B8 B9 147.69(16)
B12 B7 B8 B9 36.39(16)
B11 B7 B8 B9 0.0(2)
C1 B3 B9 Cl7 150.32(16)
B8 B3 B9 Cl7 -111.4(2)
Cl1 B3 B9 Cl7 3.8(3)
B4 B3 B9 Cl7 110.4(2)
B2 B3 B9 Cl7 -150.78(17)
C1 B3 B9 B12 -61.2(2)
B8 B3 B9 B12 37.13(17)
Cl1 B3 B9 B12 152.30(18)
B4 B3 B9 B12 -101.09(18)
B2 B3 B9 B12 -2.3(2)
C1 B3 B9 B4 39.92(15)
B8 B3 B9 B4 138.22(18)
Cl1 B3 B9 B4 -106.6(2)
B2 B3 B9 B4 98.82(18)
C1 B3 B9 B10 2.9(2)
B8 B3 B9 B10 101.18(18)
Cl1 B3 B9 B10 -143.66(18)
B4 B3 B9 B10 -37.04(16)
B2 B3 B9 B10 61.8(2)
C1 B3 B9 B8 -98.30(17)
Cl1 B3 B9 B8 115.2(2)
B4 B3 B9 B8 -138.22(18)
B2 B3 B9 B8 -39.40(16)
C1 B4 B9 B3 -40.55(15)
Cl2 B4 B9 B3 107.1(2)
B10 B4 B9 B3 -138.47(18)
B5 B4 B9 B3 -101.30(18)
C1 B4 B9 Cl7 -151.35(16)
Cl2 B4 B9 Cl7 -3.7(3)
B10 B4 B9 Cl7 110.7(2)
B3 B4 B9 Cl7 -110.8(2)
B5 B4 B9 Cl7 147.90(17)
C1 B4 B9 B12 59.6(2)
Cl2 B4 B9 B12 -152.83(18)
B10 B4 B9 B12 -38.36(16)
B3 B4 B9 B12 100.11(18)
B5 B4 B9 B12 -1.2(2)
C1 B4 B9 B10 97.92(17)
Cl2 B4 B9 B10 -114.5(2)
B3 B4 B9 B10 138.47(18)
B5 B4 B9 B10 37.17(16)
C1 B4 B9 B8 -3.5(2)
Cl2 B4 B9 B8 144.12(18)
B10 B4 B9 B8 -101.41(18)
B3 B4 B9 B8 37.06(16)
B5 B4 B9 B8 -64.2(2)
B2 B8 B9 B3 39.49(16)
Cl6 B8 B9 B3 -111.0(2)
B12 B8 B9 B3 138.07(18)
B7 B8 B9 B3 101.51(18)
B3 B8 B9 Cl7 109.7(2)
B2 B8 B9 Cl7 149.14(17)
Cl6 B8 B9 Cl7 -1.4(3)
B12 B8 B9 Cl7 -112.3(2)
B7 B8 B9 Cl7 -148.83(16)
B3 B8 B9 B12 -138.07(18)
B2 B8 B9 B12 -98.58(18)
Cl6 B8 B9 B12 110.92(19)
B7 B8 B9 B12 -36.55(16)
B3 B8 B9 B4 -37.70(17)
B2 B8 B9 B4 1.8(2)
Cl6 B8 B9 B4 -148.71(17)
B12 B8 B9 B4 100.37(18)
B7 B8 B9 B4 63.8(2)
B3 B8 B9 B10 -100.80(19)
B2 B8 B9 B10 -61.3(2)
Cl6 B8 B9 B10 148.19(17)
B12 B8 B9 B10 37.27(16)
B7 B8 B9 B10 0.7(2)
C1 B4 B10 Cl8 150.84(16)
Cl2 B4 B10 Cl8 3.2(3)
B9 B4 B10 Cl8 -110.83(19)
B3 B4 B10 Cl8 -147.21(16)
B5 B4 B10 Cl8 110.8(2)
C1 B4 B10 B5 40.06(15)
Cl2 B4 B10 B5 -107.6(2)
B9 B4 B10 B5 138.39(17)
B3 B4 B10 B5 102.01(18)
C1 B4 B10 B9 -98.34(18)
Cl2 B4 B10 B9 114.0(2)
B3 B4 B10 B9 -36.38(16)
B5 B4 B10 B9 -138.39(17)
C1 B4 B10 B11 2.2(2)
Cl2 B4 B10 B11 -145.44(18)
B9 B4 B10 B11 100.58(19)
B3 B4 B10 B11 64.2(2)
B5 B4 B10 B11 -37.82(16)
C1 B4 B10 B12 -60.7(2)
Cl2 B4 B10 B12 151.62(17)
B9 B4 B10 B12 37.63(16)
B3 B4 B10 B12 1.2(2)
B5 B4 B10 B12 -100.77(18)
C1 B5 B10 B4 -40.08(15)
Cl3 B5 B10 B4 106.2(2)
B6 B5 B10 B4 -101.86(18)
B11 B5 B10 B4 -137.98(18)
C1 B5 B10 Cl8 -150.91(16)
Cl3 B5 B10 Cl8 -4.6(3)
B6 B5 B10 Cl8 147.31(16)
B11 B5 B10 Cl8 111.19(19)
B4 B5 B10 Cl8 -110.83(19)
C1 B5 B10 B9 -2.6(2)
Cl3 B5 B10 B9 143.69(17)
B6 B5 B10 B9 -64.4(2)
B11 B5 B10 B9 -100.50(19)
B4 B5 B10 B9 37.47(16)
C1 B5 B10 B11 97.89(17)
Cl3 B5 B10 B11 -115.8(2)
B6 B5 B10 B11 36.12(16)
B4 B5 B10 B11 137.98(18)
C1 B5 B10 B12 60.2(2)
Cl3 B5 B10 B12 -153.51(17)
B6 B5 B10 B12 -1.6(2)
B11 B5 B10 B12 -37.70(16)
B4 B5 B10 B12 100.27(18)
B3 B9 B10 B4 37.57(16)
Cl7 B9 B10 B4 -109.7(2)
B12 B9 B10 B4 137.31(17)
B8 B9 B10 B4 100.47(18)
B3 B9 B10 Cl8 148.00(16)
Cl7 B9 B10 Cl8 0.7(3)
B12 B9 B10 Cl8 -112.26(19)
B4 B9 B10 Cl8 110.43(19)
B8 B9 B10 Cl8 -149.10(16)
B3 B9 B10 B5 -0.2(2)
Cl7 B9 B10 B5 -147.50(16)
B12 B9 B10 B5 99.55(18)
B4 B9 B10 B5 -37.76(16)
B8 B9 B10 B5 62.7(2)
B3 B9 B10 B11 -64.0(2)
Cl7 B9 B10 B11 148.68(16)
B12 B9 B10 B11 35.72(16)
B4 B9 B10 B11 -101.59(18)
B8 B9 B10 B11 -1.1(2)
B3 B9 B10 B12 -99.74(18)
Cl7 B9 B10 B12 113.0(2)
B4 B9 B10 B12 -137.31(17)
B8 B9 B10 B12 -36.84(16)
C1 B6 B11 Cl9 -152.16(15)
Cl4 B6 B11 Cl9 -4.0(3)
B7 B6 B11 Cl9 110.04(19)
B5 B6 B11 Cl9 -111.98(19)
B2 B6 B11 Cl9 148.91(16)
C1 B6 B11 B12 60.64(19)
Cl4 B6 B11 B12 -151.19(17)
B7 B6 B11 B12 -37.15(16)
B5 B6 B11 B12 100.82(18)
B2 B6 B11 B12 1.7(2)
C1 B6 B11 B5 -40.18(15)
Cl4 B6 B11 B5 108.0(2)
B7 B6 B11 B5 -137.98(17)
B2 B6 B11 B5 -99.11(18)
C1 B6 B11 B10 -3.2(2)
Cl4 B6 B11 B10 144.98(17)
B7 B6 B11 B10 -100.98(18)
B5 B6 B11 B10 37.00(16)
B2 B6 B11 B10 -62.1(2)
C1 B6 B11 B7 97.80(17)
Cl4 B6 B11 B7 -114.0(2)
B5 B6 B11 B7 137.98(17)
B2 B6 B11 B7 38.87(15)
C1 B5 B11 B6 40.63(15)
Cl3 B5 B11 B6 -106.4(2)
B10 B5 B11 B6 138.54(18)
B4 B5 B11 B6 101.36(18)
C1 B5 B11 Cl9 151.06(16)
Cl3 B5 B11 Cl9 4.0(3)
B10 B5 B11 Cl9 -111.0(2)
B6 B5 B11 Cl9 110.4(2)
B4 B5 B11 Cl9 -148.22(16)
C1 B5 B11 B12 -59.8(2)
Cl3 B5 B11 B12 153.19(17)
B10 B5 B11 B12 38.12(16)
B6 B5 B11 B12 -100.42(18)
B4 B5 B11 B12 0.9(2)
C1 B5 B11 B10 -97.91(17)
Cl3 B5 B11 B10 115.1(2)
B6 B5 B11 B10 -138.54(18)
B4 B5 B11 B10 -37.18(16)
C1 B5 B11 B7 3.2(2)
Cl3 B5 B11 B7 -143.84(18)
B10 B5 B11 B7 101.08(18)
B6 B5 B11 B7 -37.46(16)
B4 B5 B11 B7 63.9(2)
B4 B10 B11 B6 0.6(2)
Cl8 B10 B11 B6 -147.78(16)
B5 B10 B11 B6 -37.46(16)
B9 B10 B11 B6 64.3(2)
B12 B10 B11 B6 99.97(18)
B4 B10 B11 Cl9 149.28(17)
Cl8 B10 B11 Cl9 0.9(3)
B5 B10 B11 Cl9 111.2(2)
B9 B10 B11 Cl9 -147.00(16)
B12 B10 B11 Cl9 -111.38(19)
B4 B10 B11 B12 -99.34(19)
Cl8 B10 B11 B12 112.25(19)
B5 B10 B11 B12 -137.43(18)
B9 B10 B11 B12 -35.62(16)
B4 B10 B11 B5 38.08(17)
Cl8 B10 B11 B5 -110.3(2)
B9 B10 B11 B5 101.81(18)
B12 B10 B11 B5 137.43(18)
B4 B10 B11 B7 -62.6(2)
Cl8 B10 B11 B7 148.97(16)
B5 B10 B11 B7 -100.71(18)
B9 B10 B11 B7 1.1(2)
B12 B10 B11 B7 36.72(16)
B2 B7 B11 B6 -39.24(15)
Cl5 B7 B11 B6 110.46(19)
B12 B7 B11 B6 -138.07(17)
B8 B7 B11 B6 -101.65(17)
B2 B7 B11 Cl9 -149.71(16)
B6 B7 B11 Cl9 -110.47(19)
Cl5 B7 B11 Cl9 0.0(3)
B12 B7 B11 Cl9 111.46(19)
B8 B7 B11 Cl9 147.88(16)
B2 B7 B11 B12 98.83(18)
B6 B7 B11 B12 138.07(17)
Cl5 B7 B11 B12 -111.47(19)
B8 B7 B11 B12 36.42(15)
B2 B7 B11 B5 -1.4(2)
B6 B7 B11 B5 37.89(16)
Cl5 B7 B11 B5 148.35(16)
B12 B7 B11 B5 -100.18(18)
B8 B7 B11 B5 -63.8(2)
B2 B7 B11 B10 61.8(2)
B6 B7 B11 B10 101.00(18)
Cl5 B7 B11 B10 -148.54(16)
B12 B7 B11 B10 -37.07(16)
B8 B7 B11 B10 -0.7(2)
B3 B9 B12 Cl10 -148.39(17)
Cl7 B9 B12 Cl10 -0.6(3)
B4 B9 B12 Cl10 147.59(17)
B10 B9 B12 Cl10 109.7(2)
B8 B9 B12 Cl10 -111.4(2)
B3 B9 B12 B8 -36.97(16)
Cl7 B9 B12 B8 110.8(2)
B4 B9 B12 B8 -100.98(18)
B10 B9 B12 B8 -138.83(17)
B3 B9 B12 B11 65.8(2)
Cl7 B9 B12 B11 -146.46(17)
B4 B9 B12 B11 1.8(2)
B10 B9 B12 B11 -36.07(16)
B8 B9 B12 B11 102.76(18)
B3 B9 B12 B7 0.8(2)
Cl7 B9 B12 B7 148.54(17)
B4 B9 B12 B7 -63.2(2)
B10 B9 B12 B7 -101.07(18)
B8 B9 B12 B7 37.76(16)
B3 B9 B12 B10 101.87(18)
Cl7 B9 B12 B10 -110.4(2)
B4 B9 B12 B10 37.85(16)
B8 B9 B12 B10 138.83(17)
B3 B8 B12 Cl10 147.44(17)
B2 B8 B12 Cl10 -148.87(17)
Cl6 B8 B12 Cl10 0.8(3)
B9 B8 B12 Cl10 111.0(2)
B7 B8 B12 Cl10 -110.2(2)
B3 B8 B12 B9 36.45(16)
B2 B8 B12 B9 100.14(18)
Cl6 B8 B12 B9 -110.2(2)
B7 B8 B12 B9 138.79(17)
B3 B8 B12 B11 -64.7(2)
B2 B8 B12 B11 -1.0(2)
Cl6 B8 B12 B11 148.61(16)
B9 B8 B12 B11 -101.16(18)
B7 B8 B12 B11 37.63(16)
B3 B8 B12 B7 -102.33(18)
B2 B8 B12 B7 -38.64(15)
Cl6 B8 B12 B7 110.98(19)
B9 B8 B12 B7 -138.79(17)
B3 B8 B12 B10 -0.7(2)
B2 B8 B12 B10 63.0(2)
Cl6 B8 B12 B10 -147.34(17)
B9 B8 B12 B10 -37.11(16)
B7 B8 B12 B10 101.68(18)
B6 B11 B12 Cl10 148.02(16)
Cl9 B11 B12 Cl10 1.2(3)
B5 B11 B12 Cl10 -148.04(16)
B10 B11 B12 Cl10 -110.30(19)
B7 B11 B12 Cl10 110.84(19)
B6 B11 B12 B9 -65.6(2)
Cl9 B11 B12 B9 147.52(17)
B5 B11 B12 B9 -1.7(2)
B10 B11 B12 B9 36.06(16)
B7 B11 B12 B9 -102.80(18)
B6 B11 B12 B8 -0.4(2)
Cl9 B11 B12 B8 -147.31(17)
B5 B11 B12 B8 63.5(2)
B10 B11 B12 B8 101.24(19)
B7 B11 B12 B8 -37.63(16)
B6 B11 B12 B7 37.19(16)
Cl9 B11 B12 B7 -109.67(19)
B5 B11 B12 B7 101.12(18)
B10 B11 B12 B7 138.87(17)
B6 B11 B12 B10 -101.68(17)
Cl9 B11 B12 B10 111.5(2)
B5 B11 B12 B10 -37.75(16)
B7 B11 B12 B10 -138.87(17)
B2 B7 B12 Cl10 150.39(17)
B6 B7 B12 Cl10 -145.82(17)
Cl5 B7 B12 Cl10 0.8(3)
B8 B7 B12 Cl10 111.6(2)
B11 B7 B12 Cl10 -109.5(2)
B2 B7 B12 B9 1.0(2)
B6 B7 B12 B9 64.8(2)
Cl5 B7 B12 B9 -148.63(17)
B8 B7 B12 B9 -37.83(17)
B11 B7 B12 B9 101.08(18)
B2 B7 B12 B8 38.84(16)
B6 B7 B12 B8 102.63(18)
Cl5 B7 B12 B8 -110.8(2)
B11 B7 B12 B8 138.91(17)
B2 B7 B12 B11 -100.07(17)
B6 B7 B12 B11 -36.28(16)
Cl5 B7 B12 B11 110.3(2)
B8 B7 B12 B11 -138.91(17)
B2 B7 B12 B10 -63.0(2)
B6 B7 B12 B10 0.8(2)
Cl5 B7 B12 B10 147.36(17)
B8 B7 B12 B10 -101.85(18)
B11 B7 B12 B10 37.06(16)
B4 B10 B12 Cl10 -148.83(17)
Cl8 B10 B12 Cl10 -1.1(3)
B5 B10 B12 Cl10 147.16(17)
B9 B10 B12 Cl10 -110.9(2)
B11 B10 B12 Cl10 109.2(2)
B4 B10 B12 B9 -37.97(16)
Cl8 B10 B12 B9 109.8(2)
B5 B10 B12 B9 -101.97(18)
B11 B10 B12 B9 -139.95(18)
B4 B10 B12 B8 -0.4(2)
Cl8 B10 B12 B8 147.40(17)
B5 B10 B12 B8 -64.4(2)
B9 B10 B12 B8 37.59(16)
B11 B10 B12 B8 -102.36(18)
B4 B10 B12 B11 101.98(18)
Cl8 B10 B12 B11 -110.2(2)
B5 B10 B12 B11 37.97(16)
B9 B10 B12 B11 139.95(18)
B4 B10 B12 B7 64.5(2)
Cl8 B10 B12 B7 -147.71(17)
B5 B10 B12 B7 0.5(2)
B9 B10 B12 B7 102.48(19)
B11 B10 B12 B7 -37.46(16)
C1 B2 N1 N2 0.4(2)
B7 B2 N1 N2 -125.1(3)
B8 B2 N1 N2 126.1(3)
B3 B2 N1 N2 60.9(2)
B6 B2 N1 N2 -59.9(2)
C1 B2 N1 S1 179.33(16)
B7 B2 N1 S1 53.8(4)
B8 B2 N1 S1 -55.0(4)
B3 B2 N1 S1 -120.15(19)
B6 B2 N1 S1 119.02(19)
B2 N1 N2 N3 -0.9(3)
S1 N1 N2 N3 179.98(15)
N1 N2 N3 C1 1.0(3)
B2 C1 N3 N2 -0.6(2)
B5 C1 N3 N2 138.8(2)
B4 C1 N3 N2 -140.1(2)
B6 C1 N3 N2 66.9(2)
B3 C1 N3 N2 -67.9(2)
N2 N1 S1 O1 -44.88(18)
B2 N1 S1 O1 136.2(2)
N2 N1 S1 O2 -174.23(16)
B2 N1 S1 O2 6.9(2)
N2 N1 S1 C2 70.41(17)
B2 N1 S1 C2 -108.5(2)
O1 S1 C2 C3 17.4(2)
O2 S1 C2 C3 153.23(18)
N1 S1 C2 C3 -97.0(2)
O1 S1 C2 C7 -161.71(18)
O2 S1 C2 C7 -25.8(2)
N1 S1 C2 C7 83.9(2)
C7 C2 C3 C4 1.5(4)
S1 C2 C3 C4 -177.58(19)
C2 C3 C4 C5 0.8(4)
C3 C4 C5 C6 -2.5(4)
C3 C4 C5 C8 176.3(2)
C4 C5 C6 C7 2.1(4)
C8 C5 C6 C7 -176.7(2)
C5 C6 C7 C2 0.1(4)
C3 C2 C7 C6 -1.9(3)
S1 C2 C7 C6 177.15(18)
